data_4066437
loop_
_publ_author_name
'Enk, Barbara'
'Eisenstecken, Daniela'
'Kopacka, Holger'
'Wurst, Klaus'
'M\"uller, Thomas'
'Pevny, Florian'
'Winter, Rainer F.'
'Bildstein, Benno'

_publ_section_title
;
 Doubly N-Functionalized Pentafulvenes and Redox-Responsive [N,N]- and
 [N,C,N]-Pincer Bis(imidoyl)pentamethylruthenocene Metalloligands
;
_journal_issue 14
_journal_name_full Organometallics
_journal_page_first 3169
_journal_paper_doi 10.1021/om100458h
_journal_volume 29
_journal_year 2010
_chemical_formula_sum 'C41 H34 Cl4 N2 Ru'
_chemical_formula_weight 797.57
_chemical_name_systematic
; 
 ? 
;
_space_group_IT_number 2
_symmetry_cell_setting triclinic
_symmetry_space_group_name_Hall '-P 1'
_symmetry_space_group_name_H-M 'P -1'
_atom_sites_solution_hydrogens geom
_atom_sites_solution_primary direct
_atom_sites_solution_secondary difmap
_audit_creation_method SHELXL-97
_cell_angle_alpha 105.797(2)
_cell_angle_beta 99.986(3)
_cell_angle_gamma 97.418(2)
_cell_formula_units_Z 2
_cell_length_a 9.9421(4)
_cell_length_b 10.9536(4)
_cell_length_c 17.6300(7)
_cell_measurement_reflns_used 25101
_cell_measurement_temperature 233(2)
_cell_measurement_theta_max 25.0
_cell_measurement_theta_min 1.0
_cell_volume 1787.67(12)
_computing_data_collection COLLECT
_computing_data_reduction 'DENZO and SCALEPACK'
_computing_structure_refinement 'SHELXL-97 (Sheldrick, 1997)'
_computing_structure_solution 'SHELXS-97 (Sheldrick, 1990)'
_diffrn_ambient_temperature 233(2)
_diffrn_measured_fraction_theta_full 0.992
_diffrn_measured_fraction_theta_max 0.992
_diffrn_measurement_device_type 'Nonius KappaCCD'
_diffrn_measurement_method 'phi- and omega-scans'
_diffrn_radiation_monochromator graphite
_diffrn_radiation_source 'fine-focus sealed tube'
_diffrn_radiation_type MoK\a
_diffrn_radiation_wavelength 0.71073
_diffrn_reflns_av_R_equivalents 0.0235
_diffrn_reflns_av_sigmaI/netI 0.0418
_diffrn_reflns_limit_h_max 11
_diffrn_reflns_limit_h_min -11
_diffrn_reflns_limit_k_max 13
_diffrn_reflns_limit_k_min -12
_diffrn_reflns_limit_l_max 20
_diffrn_reflns_limit_l_min -20
_diffrn_reflns_number 10465
_diffrn_reflns_theta_full 25.00
_diffrn_reflns_theta_max 25.00
_diffrn_reflns_theta_min 1.23
_diffrn_standards_number 0
_exptl_absorpt_coefficient_mu 0.770
_exptl_absorpt_correction_type none
_exptl_crystal_colour 'light yellow'
_exptl_crystal_density_diffrn 1.482
_exptl_crystal_density_method 'not measured'
_exptl_crystal_description prism
_exptl_crystal_F_000 812
_exptl_crystal_size_max 0.25
_exptl_crystal_size_mid 0.14
_exptl_crystal_size_min 0.11
_refine_diff_density_max 0.893
_refine_diff_density_min -0.964
_refine_diff_density_rms 0.065
_refine_ls_extinction_method none
_refine_ls_goodness_of_fit_ref 1.052
_refine_ls_hydrogen_treatment constr
_refine_ls_matrix_type full
_refine_ls_number_parameters 438
_refine_ls_number_reflns 6247
_refine_ls_number_restraints 0
_refine_ls_restrained_S_all 1.052
_refine_ls_R_factor_all 0.0451
_refine_ls_R_factor_gt 0.0355
_refine_ls_shift/su_max 0.001
_refine_ls_shift/su_mean 0.000
_refine_ls_structure_factor_coef Fsqd
_refine_ls_weighting_details 'calc w=1/[\s^2^(Fo^2^)+(0.0235P)^2^+1.8339P] where P=(Fo^2^+2Fc^2^)/3'
_refine_ls_weighting_scheme calc
_refine_ls_wR_factor_gt 0.0769
_refine_ls_wR_factor_ref 0.0808
_reflns_number_gt 5431
_reflns_number_total 6247
_reflns_threshold_expression >2sigma(I)
_cod_data_source_file om100458h_si_002.cif
_cod_data_source_block 9
_cod_original_sg_symbol_H-M P-1
_cod_database_code 4066437

loop_
_symmetry_equiv_pos_as_xyz
'x, y, z'
'-x, -y, -z'

loop_
_atom_site_label
_atom_site_type_symbol
_atom_site_fract_x
_atom_site_fract_y
_atom_site_fract_z
_atom_site_U_iso_or_equiv
_atom_site_adp_type
_atom_site_occupancy
_atom_site_symmetry_multiplicity
_atom_site_calc_flag
_atom_site_refinement_flags
Ru1 Ru 0.22598(2) 0.53914(2) 0.249679(14) 0.02883(8) Uani 1 1 d .
N1 N 0.5797(2) 0.7477(2) 0.42822(14) 0.0339(5) Uani 1 1 d .
N2 N 0.2620(2) 0.7792(2) 0.13324(14) 0.0321(5) Uani 1 1 d .
Cl1 Cl 0.70271(16) 0.50665(11) 0.40182(9) 0.0993(4) Uani 1 1 d .
Cl2 Cl 0.71442(13) 1.01610(9) 0.51674(6) 0.0769(3) Uani 1 1 d .
Cl3 Cl 0.42732(10) 0.71268(9) 0.00565(6) 0.0566(2) Uani 1 1 d .
Cl4 Cl 0.09648(10) 0.98845(9) 0.16592(6) 0.0588(2) Uani 1 1 d .
C1 C 0.2198(3) 0.3961(3) 0.13396(18) 0.0356(7) Uani 1 1 d .
C2 C 0.0826(3) 0.3997(3) 0.1472(2) 0.0459(8) Uani 1 1 d .
C3 C 0.0772(4) 0.3630(3) 0.2195(2) 0.0523(9) Uani 1 1 d .
C4 C 0.2098(4) 0.3399(3) 0.2502(2) 0.0466(8) Uani 1 1 d .
C5 C 0.2978(3) 0.3582(3) 0.19676(19) 0.0409(7) Uani 1 1 d .
C6 C 0.2966(3) 0.7429(2) 0.26130(16) 0.0268(6) Uani 1 1 d .
C7 C 0.1557(3) 0.7219(3) 0.27007(18) 0.0339(7) Uani 1 1 d .
H7 H 0.0786 0.7345 0.2358 0.041 Uiso 1 1 calc .
C8 C 0.1512(3) 0.6794(3) 0.33818(19) 0.0390(7) Uani 1 1 d .
H8 H 0.0710 0.6592 0.3571 0.047 Uiso 1 1 calc .
C9 C 0.2869(3) 0.6723(3) 0.37296(17) 0.0344(7) Uani 1 1 d .
H9 H 0.3123 0.6452 0.4188 0.041 Uiso 1 1 calc .
C10 C 0.3805(3) 0.7128(2) 0.32749(16) 0.0278(6) Uani 1 1 d .
C11 C 0.5326(3) 0.7329(2) 0.35293(16) 0.0274(6) Uani 1 1 d .
C12 C 0.6214(3) 0.7357(2) 0.29290(16) 0.0268(6) Uani 1 1 d .
C13 C 0.5850(3) 0.6446(3) 0.21674(18) 0.0363(7) Uani 1 1 d .
H13 H 0.5028 0.5827 0.2026 0.044 Uiso 1 1 calc .
C14 C 0.6688(3) 0.6444(3) 0.16176(19) 0.0447(8) Uani 1 1 d .
H14 H 0.6441 0.5815 0.1109 0.054 Uiso 1 1 calc .
C15 C 0.7880(3) 0.7358(3) 0.18112(19) 0.0447(8) Uani 1 1 d .
H15 H 0.8452 0.7347 0.1438 0.054 Uiso 1 1 calc .
C16 C 0.8232(3) 0.8289(3) 0.25521(19) 0.0392(7) Uani 1 1 d .
H16 H 0.9033 0.8928 0.2678 0.047 Uiso 1 1 calc .
C17 C 0.7417(3) 0.8290(3) 0.31107(17) 0.0327(6) Uani 1 1 d .
H17 H 0.7673 0.8924 0.3618 0.039 Uiso 1 1 calc .
C18 C 0.7213(3) 0.7627(3) 0.46243(17) 0.0393(7) Uani 1 1 d .
C19 C 0.7904(4) 0.6603(4) 0.4581(2) 0.0568(9) Uani 1 1 d .
C20 C 0.9290(5) 0.6786(6) 0.4986(3) 0.0894(17) Uani 1 1 d .
H20 H 0.9756 0.6084 0.4946 0.107 Uiso 1 1 calc .
C21 C 0.9961(5) 0.8023(8) 0.5447(3) 0.106(2) Uani 1 1 d .
H21 H 1.0895 0.8161 0.5718 0.127 Uiso 1 1 calc .
C22 C 0.9297(5) 0.9027(6) 0.5512(3) 0.0886(17) Uani 1 1 d .
H22 H 0.9765 0.9858 0.5833 0.106 Uiso 1 1 calc .
C23 C 0.7952(4) 0.8847(4) 0.51159(19) 0.0558(10) Uani 1 1 d .
C24 C 0.3351(3) 0.8153(2) 0.20581(17) 0.0277(6) Uani 1 1 d .
C25 C 0.4440(3) 0.9350(3) 0.24286(17) 0.0310(6) Uani 1 1 d .
C26 C 0.5448(3) 0.9686(3) 0.20300(18) 0.0372(7) Uani 1 1 d .
H26 H 0.5444 0.9170 0.1507 0.045 Uiso 1 1 calc .
C27 C 0.6464(3) 1.0786(3) 0.2404(2) 0.0474(8) Uani 1 1 d .
H27 H 0.7159 1.0999 0.2138 0.057 Uiso 1 1 calc .
C28 C 0.6459(4) 1.1558(3) 0.3153(2) 0.0548(10) Uani 1 1 d .
H28 H 0.7144 1.2306 0.3398 0.066 Uiso 1 1 calc .
C29 C 0.5458(4) 1.1247(3) 0.3552(2) 0.0529(9) Uani 1 1 d .
H29 H 0.5451 1.1789 0.4066 0.064 Uiso 1 1 calc .
C30 C 0.4454(3) 1.0132(3) 0.3195(2) 0.0430(8) Uani 1 1 d .
H30 H 0.3784 0.9908 0.3474 0.052 Uiso 1 1 calc .
C31 C 0.2670(3) 0.8598(3) 0.08346(17) 0.0333(7) Uani 1 1 d .
C32 C 0.3329(3) 0.8367(3) 0.01902(19) 0.0418(7) Uani 1 1 d .
C33 C 0.3293(4) 0.9102(4) -0.0331(2) 0.0542(9) Uani 1 1 d .
H33 H 0.3771 0.8930 -0.0753 0.065 Uiso 1 1 calc .
C34 C 0.2551(4) 1.0091(4) -0.0231(2) 0.0627(11) Uani 1 1 d .
H34 H 0.2529 1.0601 -0.0582 0.075 Uiso 1 1 calc .
C35 C 0.1844(4) 1.0334(3) 0.0381(2) 0.0545(9) Uani 1 1 d .
H35 H 0.1326 1.1001 0.0444 0.065 Uiso 1 1 calc .
C36 C 0.1897(3) 0.9594(3) 0.09053(19) 0.0410(7) Uani 1 1 d .
C01 C 0.2686(4) 0.4192(3) 0.06214(19) 0.0505(8) Uani 1 1 d .
H01A H 0.2356 0.3425 0.0159 0.076 Uiso 1 1 calc R
H01B H 0.3694 0.4386 0.0742 0.076 Uiso 1 1 calc R
H01C H 0.2324 0.4914 0.0500 0.076 Uiso 1 1 calc R
C02 C -0.0334(4) 0.4294(4) 0.0926(3) 0.0726(12) Uani 1 1 d .
H02A H 0.0005 0.5048 0.0778 0.109 Uiso 1 1 calc R
H02B H -0.1083 0.4463 0.1204 0.109 Uiso 1 1 calc R
H02C H -0.0676 0.3563 0.0443 0.109 Uiso 1 1 calc R
C03 C -0.0511(5) 0.3470(4) 0.2535(3) 0.0934(17) Uani 1 1 d .
H03A H -0.0997 0.2581 0.2315 0.140 Uiso 1 1 calc R
H03B H -0.1117 0.4036 0.2390 0.140 Uiso 1 1 calc R
H03C H -0.0241 0.3692 0.3119 0.140 Uiso 1 1 calc R
C04 C 0.2517(5) 0.2969(4) 0.3240(2) 0.0778(14) Uani 1 1 d .
H04A H 0.1877 0.3174 0.3594 0.117 Uiso 1 1 calc R
H04B H 0.3451 0.3413 0.3526 0.117 Uiso 1 1 calc R
H04C H 0.2490 0.2044 0.3076 0.117 Uiso 1 1 calc R
C05 C 0.4395(4) 0.3238(3) 0.2007(2) 0.0576(10) Uani 1 1 d .
H05A H 0.4918 0.3548 0.2562 0.086 Uiso 1 1 calc R
H05B H 0.4879 0.3637 0.1677 0.086 Uiso 1 1 calc R
H05C H 0.4305 0.2308 0.1807 0.086 Uiso 1 1 calc R

loop_
_atom_site_aniso_label
_atom_site_aniso_U_11
_atom_site_aniso_U_22
_atom_site_aniso_U_33
_atom_site_aniso_U_23
_atom_site_aniso_U_13
_atom_site_aniso_U_12
Ru1 0.02768(13) 0.02449(13) 0.03248(14) 0.00742(9) 0.00835(10) -0.00150(9)
N1 0.0339(13) 0.0356(13) 0.0262(13) 0.0057(10) 0.0032(11) -0.0032(10)
N2 0.0307(13) 0.0297(12) 0.0344(14) 0.0105(11) 0.0060(11) -0.0002(10)
Cl1 0.1348(12) 0.0571(7) 0.1038(10) 0.0193(6) 0.0123(8) 0.0399(7)
Cl2 0.1200(9) 0.0454(5) 0.0511(6) -0.0043(4) 0.0328(6) -0.0123(5)
Cl3 0.0631(6) 0.0613(5) 0.0508(5) 0.0151(4) 0.0240(4) 0.0188(4)
Cl4 0.0578(5) 0.0554(5) 0.0726(6) 0.0226(5) 0.0245(5) 0.0225(4)
C1 0.0430(18) 0.0242(14) 0.0323(16) 0.0024(12) 0.0027(13) 0.0007(12)
C2 0.0398(18) 0.0341(17) 0.052(2) 0.0032(15) 0.0026(16) -0.0054(14)
C3 0.052(2) 0.0325(17) 0.062(2) 0.0032(16) 0.0222(18) -0.0179(15)
C4 0.063(2) 0.0253(15) 0.048(2) 0.0099(14) 0.0133(17) -0.0036(14)
C5 0.053(2) 0.0247(15) 0.0387(18) 0.0051(13) 0.0035(15) 0.0045(13)
C6 0.0246(14) 0.0232(13) 0.0319(15) 0.0054(11) 0.0096(12) 0.0034(11)
C7 0.0245(14) 0.0306(15) 0.0446(18) 0.0075(13) 0.0090(13) 0.0037(12)
C8 0.0335(17) 0.0358(16) 0.0478(19) 0.0071(14) 0.0220(15) 0.0003(13)
C9 0.0400(17) 0.0305(15) 0.0320(16) 0.0076(12) 0.0142(13) -0.0003(12)
C10 0.0289(14) 0.0227(13) 0.0287(15) 0.0043(11) 0.0077(12) -0.0007(11)
C11 0.0291(14) 0.0188(13) 0.0303(16) 0.0046(11) 0.0045(12) -0.0005(11)
C12 0.0232(14) 0.0286(14) 0.0283(15) 0.0075(12) 0.0052(11) 0.0067(11)
C13 0.0293(15) 0.0387(16) 0.0347(17) 0.0032(13) 0.0061(13) 0.0026(12)
C14 0.0386(18) 0.055(2) 0.0335(18) -0.0011(15) 0.0122(14) 0.0102(15)
C15 0.0294(16) 0.070(2) 0.0377(19) 0.0147(17) 0.0142(14) 0.0124(15)
C16 0.0239(15) 0.0533(19) 0.0396(18) 0.0162(15) 0.0060(13) 0.0011(13)
C17 0.0293(15) 0.0372(16) 0.0294(16) 0.0097(13) 0.0026(12) 0.0039(12)
C18 0.0363(17) 0.0541(19) 0.0260(16) 0.0156(14) 0.0037(13) -0.0006(14)
C19 0.053(2) 0.077(3) 0.050(2) 0.034(2) 0.0078(18) 0.0201(19)
C20 0.064(3) 0.154(5) 0.093(4) 0.089(4) 0.027(3) 0.046(3)
C21 0.043(3) 0.196(7) 0.088(4) 0.099(5) -0.018(2) -0.018(3)
C22 0.066(3) 0.133(4) 0.048(3) 0.048(3) -0.022(2) -0.045(3)
C23 0.055(2) 0.076(3) 0.0245(17) 0.0169(17) -0.0013(16) -0.0224(18)
C24 0.0250(14) 0.0232(13) 0.0357(17) 0.0081(12) 0.0099(12) 0.0052(11)
C25 0.0272(15) 0.0264(14) 0.0386(17) 0.0131(13) 0.0019(13) 0.0018(11)
C26 0.0301(16) 0.0415(17) 0.0392(18) 0.0189(14) 0.0004(13) -0.0016(13)
C27 0.0353(17) 0.0460(19) 0.059(2) 0.0297(18) -0.0030(16) -0.0096(14)
C28 0.048(2) 0.0347(18) 0.071(3) 0.0235(18) -0.0140(19) -0.0109(15)
C29 0.066(2) 0.0300(17) 0.048(2) 0.0007(15) -0.0062(18) 0.0059(16)
C30 0.051(2) 0.0290(16) 0.045(2) 0.0068(14) 0.0103(16) 0.0028(14)
C31 0.0265(15) 0.0316(15) 0.0359(17) 0.0108(13) -0.0014(13) -0.0056(12)
C32 0.0374(17) 0.0457(18) 0.0388(18) 0.0144(15) 0.0036(14) -0.0015(14)
C33 0.050(2) 0.072(2) 0.044(2) 0.0301(19) 0.0069(16) 0.0003(18)
C34 0.059(2) 0.071(3) 0.065(3) 0.047(2) -0.001(2) -0.003(2)
C35 0.044(2) 0.049(2) 0.074(3) 0.0318(19) 0.0007(19) 0.0073(16)
C36 0.0346(17) 0.0394(17) 0.0458(19) 0.0147(15) 0.0028(14) -0.0004(13)
C01 0.064(2) 0.048(2) 0.0349(19) 0.0058(15) 0.0095(16) 0.0106(17)
C02 0.043(2) 0.078(3) 0.069(3) -0.005(2) -0.0146(19) 0.0078(19)
C03 0.076(3) 0.076(3) 0.110(4) 0.007(3) 0.047(3) -0.037(2)
C04 0.135(4) 0.049(2) 0.060(3) 0.032(2) 0.029(3) 0.011(2)
C05 0.069(2) 0.0420(19) 0.057(2) 0.0085(17) 0.0021(19) 0.0248(18)

loop_
_atom_type_symbol
_atom_type_description
_atom_type_scat_dispersion_real
_atom_type_scat_dispersion_imag
_atom_type_scat_source
C C 0.0033 0.0016 'International Tables Vol C Tables 4.2.6.8 and 6.1.1.4'
H H 0.0000 0.0000 'International Tables Vol C Tables 4.2.6.8 and 6.1.1.4'
N N 0.0061 0.0033 'International Tables Vol C Tables 4.2.6.8 and 6.1.1.4'
Cl Cl 0.1484 0.1585 'International Tables Vol C Tables 4.2.6.8 and 6.1.1.4'
Ru Ru -1.2594 0.8363 'International Tables Vol C Tables 4.2.6.8 and 6.1.1.4'

loop_
_geom_angle_atom_site_label_1
_geom_angle_atom_site_label_2
_geom_angle_atom_site_label_3
_geom_angle
C3 Ru1 C2 39.11(13)
C3 Ru1 C7 119.70(13)
C2 Ru1 C7 108.41(12)
C3 Ru1 C4 38.29(13)
C2 Ru1 C4 64.80(13)
C7 Ru1 C4 153.14(12)
C3 Ru1 C8 105.01(12)
C2 Ru1 C8 120.82(12)
C7 Ru1 C8 37.81(11)
C4 Ru1 C8 120.94(12)
C3 Ru1 C9 121.60(12)
C2 Ru1 C9 154.61(12)
C7 Ru1 C9 63.03(11)
C4 Ru1 C9 111.11(12)
C8 Ru1 C9 37.45(11)
C3 Ru1 C1 64.14(12)
C2 Ru1 C1 38.25(12)
C7 Ru1 C1 128.12(11)
C4 Ru1 C1 63.87(12)
C8 Ru1 C1 157.43(12)
C9 Ru1 C1 165.11(11)
C3 Ru1 C6 155.85(13)
C2 Ru1 C6 125.88(12)
C7 Ru1 C6 38.38(10)
C4 Ru1 C6 165.86(12)
C8 Ru1 C6 63.88(10)
C9 Ru1 C6 63.71(10)
C1 Ru1 C6 117.47(10)
C3 Ru1 C5 63.64(13)
C2 Ru1 C5 63.94(12)
C7 Ru1 C5 164.78(11)
C4 Ru1 C5 37.97(12)
C8 Ru1 C5 157.29(12)
C9 Ru1 C5 129.61(11)
C1 Ru1 C5 37.78(11)
C6 Ru1 C5 134.00(11)
C3 Ru1 C10 157.96(12)
C2 Ru1 C10 162.78(11)
C7 Ru1 C10 63.64(10)
C4 Ru1 C10 129.43(12)
C8 Ru1 C10 63.30(10)
C9 Ru1 C10 37.83(10)
C1 Ru1 C10 133.29(10)
C6 Ru1 C10 38.35(10)
C5 Ru1 C10 119.60(11)
C11 N1 C18 123.2(2)
C24 N2 C31 121.2(2)
C5 C1 C2 108.5(3)
C5 C1 C01 126.4(3)
C2 C1 C01 125.0(3)
C5 C1 Ru1 71.86(17)
C2 C1 Ru1 69.65(17)
C01 C1 Ru1 127.7(2)
C1 C2 C3 106.9(3)
C1 C2 C02 125.2(3)
C3 C2 C02 127.8(3)
C1 C2 Ru1 72.09(17)
C3 C2 Ru1 70.03(18)
C02 C2 Ru1 125.5(2)
C4 C3 C2 108.5(3)
C4 C3 C03 126.6(4)
C2 C3 C03 124.9(4)
C4 C3 Ru1 71.61(17)
C2 C3 Ru1 70.85(17)
C03 C3 Ru1 125.3(3)
C3 C4 C5 108.1(3)
C3 C4 C04 126.9(3)
C5 C4 C04 124.9(3)
C3 C4 Ru1 70.10(18)
C5 C4 Ru1 72.66(17)
C04 C4 Ru1 125.2(2)
C4 C5 C1 108.0(3)
C4 C5 C05 124.7(3)
C1 C5 C05 126.8(3)
C4 C5 Ru1 69.37(17)
C1 C5 Ru1 70.36(16)
C05 C5 Ru1 132.5(2)
C7 C6 C10 106.7(2)
C7 C6 C24 119.8(2)
C10 C6 C24 131.5(2)
C7 C6 Ru1 69.67(15)
C10 C6 Ru1 72.02(14)
C24 C6 Ru1 135.19(19)
C8 C7 C6 109.1(3)
C8 C7 Ru1 71.62(17)
C6 C7 Ru1 71.95(15)
C9 C8 C7 108.3(2)
C9 C8 Ru1 71.87(16)
C7 C8 Ru1 70.57(16)
C8 C9 C10 109.2(3)
C8 C9 Ru1 70.68(17)
C10 C9 Ru1 72.35(15)
C9 C10 C6 106.7(2)
C9 C10 C11 123.6(3)
C6 C10 C11 129.3(2)
C9 C10 Ru1 69.83(15)
C6 C10 Ru1 69.63(14)
C11 C10 Ru1 131.04(18)
N1 C11 C10 115.3(2)
N1 C11 C12 124.5(2)
C10 C11 C12 120.2(2)
C13 C12 C17 118.3(2)
C13 C12 C11 120.3(2)
C17 C12 C11 121.4(2)
C14 C13 C12 120.6(3)
C15 C14 C13 120.4(3)
C14 C15 C16 119.8(3)
C15 C16 C17 120.4(3)
C16 C17 C12 120.5(3)
C19 C18 N1 123.2(3)
C19 C18 C23 116.8(3)
N1 C18 C23 119.6(3)
C18 C19 C20 121.3(4)
C18 C19 Cl1 119.0(3)
C20 C19 Cl1 119.7(4)
C21 C20 C19 118.6(5)
C22 C21 C20 121.0(4)
C21 C22 C23 120.2(5)
C22 C23 C18 122.0(4)
C22 C23 Cl2 119.5(4)
C18 C23 Cl2 118.3(3)
N2 C24 C6 117.7(2)
N2 C24 C25 125.4(2)
C6 C24 C25 116.4(2)
C30 C25 C26 119.1(3)
C30 C25 C24 119.1(2)
C26 C25 C24 121.7(3)
C25 C26 C27 120.0(3)
C28 C27 C26 120.5(3)
C27 C28 C29 120.3(3)
C28 C29 C30 120.0(3)
C25 C30 C29 120.1(3)
C32 C31 C36 116.1(3)
C32 C31 N2 122.7(3)
C36 C31 N2 120.7(3)
C33 C32 C31 122.7(3)
C33 C32 Cl3 118.9(3)
C31 C32 Cl3 118.4(2)
C32 C33 C34 119.5(3)
C35 C34 C33 120.2(3)
C34 C35 C36 119.7(3)
C35 C36 C31 121.8(3)
C35 C36 Cl4 119.2(3)
C31 C36 Cl4 119.0(2)

loop_
_geom_bond_atom_site_label_1
_geom_bond_atom_site_label_2
_geom_bond_distance
Ru1 C3 2.150(3)
Ru1 C2 2.161(3)
Ru1 C7 2.163(3)
Ru1 C4 2.170(3)
Ru1 C8 2.177(3)
Ru1 C9 2.192(3)
Ru1 C1 2.193(3)
Ru1 C6 2.194(3)
Ru1 C5 2.213(3)
Ru1 C10 2.226(3)
N1 C11 1.286(3)
N1 C18 1.402(4)
N2 C24 1.284(4)
N2 C31 1.406(4)
Cl1 C19 1.729(4)
Cl2 C23 1.726(4)
Cl3 C32 1.736(3)
Cl4 C36 1.732(3)
C1 C5 1.427(4)
C1 C2 1.427(4)
C1 C01 1.503(4)
C2 C3 1.443(5)
C2 C02 1.498(5)
C3 C4 1.417(5)
C3 C03 1.511(5)
C4 C5 1.427(5)
C4 C04 1.512(5)
C5 C05 1.499(5)
C6 C7 1.433(4)
C6 C10 1.452(4)
C6 C24 1.485(4)
C7 C8 1.406(4)
C8 C9 1.403(4)
C9 C10 1.432(4)
C10 C11 1.470(4)
C11 C12 1.494(4)
C12 C13 1.392(4)
C12 C17 1.397(4)
C13 C14 1.383(4)
C14 C15 1.375(4)
C15 C16 1.376(4)
C16 C17 1.380(4)
C18 C19 1.381(5)
C18 C23 1.404(5)
C19 C20 1.400(6)
C20 C21 1.386(8)
C21 C22 1.343(8)
C22 C23 1.360(6)
C24 C25 1.496(4)
C25 C30 1.385(4)
C25 C26 1.388(4)
C26 C27 1.388(4)
C27 C28 1.362(5)
C28 C29 1.373(5)
C29 C30 1.391(4)
C31 C32 1.388(4)
C31 C36 1.404(4)
C32 C33 1.376(5)
C33 C34 1.377(5)
C34 C35 1.373(6)
C35 C36 1.384(5)
